data_4325076
loop_
_publ_author_name
'Dmitry Yakhvarov'
'Ekaterina Trofimova'
'Oleg Sinyashin'
'Olga Kataeva'
'Yulia Budnikova'
'Peter L\"onnecke'
'Evamarie Hey-Hawkins'
'Andreas Petr'
'Yulia Krupskaya'
'Vladislav Kataev'
'R\"udiger Klingeler'
'Bernd B\"uchner'

_publ_section_title
;
 New Dinuclear Nickel(II) Complexes: Synthesis, Structure,
 Electrochemical, and Magnetic Properties
;
_journal_name_full 'Inorganic Chemistry'
_journal_page_first 4553
_journal_page_last 4558
_journal_paper_doi 10.1021/ic2002546
_journal_volume 50
_journal_year 2011
_chemical_formula_sum 'C74 H65.84 Br2.17 N10 Ni2 O6 P2'
_chemical_formula_weight 1543.57
_chemical_name_systematic
;
 ?
;
_space_group_IT_number 14
_symmetry_cell_setting monoclinic
_symmetry_space_group_name_Hall '-P 2ybc'
_symmetry_space_group_name_H-M 'P 1 21/c 1'
_atom_sites_solution_hydrogens geom
_atom_sites_solution_primary direct
_atom_sites_solution_secondary difmap
_audit_conform_dict_location ftp://ftp.iucr.org/pub/cif_core.dic
_audit_conform_dict_name cif_core.dic
_audit_conform_dict_version 2.2
_audit_creation_date 2009-09-25T16:51:58-00:00
_audit_creation_method 'WinGX routine CIF_UPDATE'
_cell_angle_alpha 90
_cell_angle_beta 103.476(4)
_cell_angle_gamma 90
_cell_formula_units_Z 2
_cell_length_a 13.5067(5)
_cell_length_b 21.2589(6)
_cell_length_c 12.1901(4)
_cell_measurement_reflns_used 12144
_cell_measurement_temperature 130(2)
_cell_measurement_theta_max 32.3468
_cell_measurement_theta_min 2.866
_cell_volume 3403.9(2)
_computing_cell_refinement
;
        CrysAlisPro, Oxford Diffraction Ltd.,
        Version 1.171.33.41 (release 06-05-2009 CrysAlis171 .NET)
        (compiled May  6 2009,17:20:42)
;
_computing_data_collection
;
        CrysAlisPro, Oxford Diffraction Ltd.,
        Version 1.171.33.41 (release 06-05-2009 CrysAlis171 .NET)
        (compiled May  6 2009,17:20:42)
;
_computing_data_reduction
;
        CrysAlisPro, Oxford Diffraction Ltd.,
        Version 1.171.33.41 (release 06-05-2009 CrysAlis171 .NET)
        (compiled May  6 2009,17:20:42)
;
_computing_molecular_graphics
;
 ORTEP3 for Windows
 L. J. Farrugia, J. Appl. Crystallogr. 1997, 30, 565.
;
_computing_publication_material
;
 WINGX
 L.J. Farrugia,
 J. Appl. Cryst., 1999, 32, 837-838.
;
_computing_structure_refinement 'SHELXL-97 (Sheldrick, 1997)'
_computing_structure_solution
;
 SHELXS-97
 Program for Crystal Structure Analysis (Release 97-2)
 G. M. Sheldrick, Instit\"ut f\"ur Anorganische Chemie der Universit\"at,
 Tammanstrasse 4, D-3400 G\"ottingen, Germany, 1998.
;
_diffrn_ambient_temperature 130(2)
_diffrn_measured_fraction_theta_full 0.998
_diffrn_measured_fraction_theta_max 0.998
_diffrn_measurement_device_type 'Xcalibur, Sapphire3, Gemini'
_diffrn_measurement_method '\w scans'
_diffrn_orient_matrix_UB_11 0.0488714708
_diffrn_orient_matrix_UB_12 -0.0075709109
_diffrn_orient_matrix_UB_13 0.0381509549
_diffrn_orient_matrix_UB_21 -0.0256086827
_diffrn_orient_matrix_UB_22 0.0126428953
_diffrn_orient_matrix_UB_23 0.0379150771
_diffrn_orient_matrix_UB_31 -0.0232077385
_diffrn_orient_matrix_UB_32 -0.0299158691
_diffrn_orient_matrix_UB_33 0.0061435841
_diffrn_radiation_monochromator graphite
_diffrn_radiation_type MoK\a
_diffrn_radiation_wavelength 0.71073
_diffrn_reflns_av_R_equivalents 0.0382
_diffrn_reflns_av_unetI/netI 0.069
_diffrn_reflns_limit_h_max 18
_diffrn_reflns_limit_h_min -19
_diffrn_reflns_limit_k_max 30
_diffrn_reflns_limit_k_min -30
_diffrn_reflns_limit_l_max 17
_diffrn_reflns_limit_l_min -14
_diffrn_reflns_number 39248
_diffrn_reflns_theta_full 30.51
_diffrn_reflns_theta_max 30.51
_diffrn_reflns_theta_min 3.1
_exptl_absorpt_coefficient_mu 1.933
_exptl_absorpt_correction_T_max 1
_exptl_absorpt_correction_T_min 0.88668
_exptl_absorpt_correction_type multi-scan
_exptl_absorpt_process_details
;
        CrysAlisPro, Oxford Diffraction Ltd.,
        Version 1.171.33.41 (release 06-05-2009 CrysAlis171 .NET)
        (compiled May  6 2009,17:20:42)
        empirical absorption correction using spherical harmonics,
 implemented in SCALE3 ABSPACK scaling algorithm.
;
_exptl_crystal_colour 'pale green'
_exptl_crystal_density_diffrn 1.506
_exptl_crystal_description prism
_exptl_crystal_F_000 1579
_exptl_crystal_size_max 0.3455
_exptl_crystal_size_mid 0.1407
_exptl_crystal_size_min 0.0651
_refine_diff_density_max 0.619
_refine_diff_density_min -0.593
_refine_diff_density_rms 0.063
_refine_ls_extinction_method none
_refine_ls_goodness_of_fit_ref 0.851
_refine_ls_hydrogen_treatment constr
_refine_ls_matrix_type full
_refine_ls_number_parameters 492
_refine_ls_number_reflns 10353
_refine_ls_number_restraints 51
_refine_ls_restrained_S_all 0.85
_refine_ls_R_factor_all 0.0601
_refine_ls_R_factor_gt 0.0305
_refine_ls_shift/su_max 0.003
_refine_ls_shift/su_mean 0
_refine_ls_structure_factor_coef Fsqd
_refine_ls_weighting_details 'calc w=1/[\s^2^(Fo^2^)+(0.0318P)^2^+0.0000P] where P=(Fo^2^+2Fc^2^)/3'
_refine_ls_weighting_scheme calc
_refine_ls_wR_factor_gt 0.0618
_refine_ls_wR_factor_ref 0.0646
_reflns_number_gt 6461
_reflns_number_total 10353
_reflns_threshold_expression >2sigma(I)
_cod_data_source_file ic2002546_si_002.cif
_cod_data_source_block x0835fin
_cod_original_cell_volume 3403.87(19)
_cod_database_code 4325076

loop_
_symmetry_equiv_pos_as_xyz
'x, y, z'
'-x, y+1/2, -z+1/2'
'-x, -y, -z'
'x, -y-1/2, z-1/2'

loop_
_atom_site_label
_atom_site_type_symbol
_atom_site_fract_x
_atom_site_fract_y
_atom_site_fract_z
_atom_site_U_iso_or_equiv
_atom_site_adp_type
_atom_site_occupancy
_atom_site_symmetry_multiplicity
_atom_site_calc_flag
_atom_site_refinement_flags
_atom_site_disorder_assembly
_atom_site_disorder_group
Br1 Br 0.048140(15) 0.687967(9) 0.021857(16) 0.03075(6) Uani 1 1 d . A 1
Ni1 Ni 0.343280(16) 0.515832(10) 0.592691(18) 0.01796(5) Uani 1 1 d . . 1
P1 P 0.52458(3) 0.58248(2) 0.52213(4) 0.01940(10) Uani 1 1 d D B 1
O1 O 0.46084(8) 0.57995(5) 0.60803(10) 0.0208(3) Uani 1 1 d . B 1
O2 O 0.60459(8) 0.53236(5) 0.52899(10) 0.0193(3) Uani 1 1 d . . 1
N1 N 0.27627(10) 0.57637(7) 0.68877(12) 0.0193(3) Uani 1 1 d . C 1
N2 N 0.25231(10) 0.56983(6) 0.46794(12) 0.0193(3) Uani 1 1 d . C 1
N3 N 0.42166(10) 0.46154(6) 0.72519(12) 0.0210(3) Uani 1 1 d . D 1
N4 N 0.24042(11) 0.44318(7) 0.59352(12) 0.0217(3) Uani 1 1 d . D 1
C1 C 0.58631(18) 0.65865(9) 0.5240(2) 0.0218(5) Uani 0.9174(9) 1 d PD B 1
C2 C 0.54135(19) 0.70436(11) 0.4444(2) 0.0277(6) Uani 0.9174(9) 1 d PD B 1
C3 C 0.4399(2) 0.70097(12) 0.3774(2) 0.0375(7) Uani 0.9174(9) 1 d PD B 1
H3 H 0.3969 0.6676 0.3896 0.045 Uiso 0.9174(9) 1 calc PR B 1
C4 C 0.4032(2) 0.74444(13) 0.2964(3) 0.0537(9) Uani 0.9174(9) 1 d PD B 1
H4 H 0.3355 0.7405 0.2521 0.064 Uiso 0.9174(9) 1 calc PR B 1
C5 C 0.4640(2) 0.79533(14) 0.2770(3) 0.0561(9) Uani 0.9174(9) 1 d PD B 1
H5 H 0.4383 0.8245 0.2183 0.067 Uiso 0.9174(9) 1 calc PR B 1
C6 C 0.5571(2) 0.80236(12) 0.3410(3) 0.0486(8) Uani 0.9174(9) 1 d PD B 1
H6 H 0.5962 0.8377 0.3286 0.058 Uiso 0.9174(9) 1 calc PR B 1
C7 C 0.6008(2) 0.75868(11) 0.4279(2) 0.0347(7) Uani 0.9174(9) 1 d PD B 1
C8 C 0.6985(2) 0.76532(10) 0.4954(2) 0.0381(7) Uani 0.9174(9) 1 d PD B 1
H8 H 0.7383 0.8001 0.4824 0.046 Uiso 0.9174(9) 1 calc PR B 1
C9 C 0.74016(18) 0.72398(10) 0.5800(2) 0.0311(6) Uani 0.9174(9) 1 d PD B 1
C10 C 0.8400(2) 0.73255(13) 0.6506(2) 0.0421(7) Uani 0.9174(9) 1 d PD B 1
H10 H 0.8805 0.7672 0.6381 0.051 Uiso 0.9174(9) 1 calc PR B 1
C11 C 0.8768(2) 0.69151(14) 0.7350(2) 0.0458(7) Uani 0.9174(9) 1 d PD B 1
H11 H 0.9431 0.6978 0.7813 0.055 Uiso 0.9174(9) 1 calc PR B 1
C12 C 0.8192(2) 0.63977(13) 0.7558(2) 0.0394(7) Uani 0.9174(9) 1 d PD B 1
H12 H 0.8452 0.6129 0.8181 0.047 Uiso 0.9174(9) 1 calc PR B 1
C13 C 0.72652(19) 0.62802(11) 0.6873(2) 0.0301(6) Uani 0.9174(9) 1 d PD B 1
H13 H 0.6899 0.5917 0.7002 0.036 Uiso 0.9174(9) 1 calc PR B 1
C14 C 0.68286(18) 0.66893(10) 0.59645(19) 0.0251(6) Uani 0.9174(9) 1 d PD B 1
Br2F Br 0.7252(2) 0.86121(13) 0.4726(3) 0.0485(12) Uani 0.0826(9) 1 d PD B 2
C1F C 0.5731(16) 0.6614(5) 0.5089(18) 0.021(3) Uiso 0.0826(9) 1 d PD B 2
C2F C 0.5280(16) 0.7023(9) 0.4194(15) 0.021(3) Uiso 0.0826(9) 1 d PD B 2
C3F C 0.4301(18) 0.6903(12) 0.3476(18) 0.021(3) Uiso 0.0826(9) 1 d PD B 2
H3F H 0.3946 0.6536 0.3608 0.026 Uiso 0.0826(9) 1 calc PR B 2
C4F C 0.3851(18) 0.7288(10) 0.2609(18) 0.021(3) Uiso 0.0826(9) 1 d PD B 2
H4F H 0.3198 0.7192 0.2151 0.026 Uiso 0.0826(9) 1 calc PR B 2
C5F C 0.4375(18) 0.7832(11) 0.2411(18) 0.021(3) Uiso 0.0826(9) 1 d PD B 2
H5F H 0.4073 0.8105 0.1809 0.026 Uiso 0.0826(9) 1 calc PR B 2
C6F C 0.5284(18) 0.7969(11) 0.3049(16) 0.021(3) Uiso 0.0826(9) 1 d PD B 2
H6F H 0.5607 0.8342 0.2883 0.026 Uiso 0.0826(9) 1 calc PR B 2
C7F C 0.5809(15) 0.7593(9) 0.3969(14) 0.021(3) Uiso 0.0826(9) 1 d PD B 2
C8F C 0.6781(14) 0.7763(4) 0.4626(15) 0.021(3) Uiso 0.0826(9) 1 d PD B 2
C9F C 0.7207(14) 0.7359(8) 0.5488(14) 0.021(3) Uiso 0.0826(9) 1 d PD B 2
C10F C 0.8197(15) 0.7498(10) 0.6188(17) 0.021(3) Uiso 0.0826(9) 1 d PD B 2
H10F H 0.8548 0.7865 0.6044 0.026 Uiso 0.0826(9) 1 calc PR B 2
C11F C 0.8632(18) 0.7116(10) 0.7041(18) 0.021(3) Uiso 0.0826(9) 1 d PD B 2
H11F H 0.9284 0.7225 0.7487 0.026 Uiso 0.0826(9) 1 calc PR B 2
C12F C 0.8176(19) 0.6570(10) 0.7300(18) 0.021(3) Uiso 0.0826(9) 1 d PD B 2
H12F H 0.8501 0.6306 0.7907 0.026 Uiso 0.0826(9) 1 calc PR B 2
C13F C 0.7237(18) 0.6430(11) 0.6642(19) 0.021(3) Uiso 0.0826(9) 1 d PD B 2
H13F H 0.6917 0.6057 0.6815 0.026 Uiso 0.0826(9) 1 calc PR B 2
C14F C 0.6710(16) 0.6790(9) 0.5740(16) 0.021(3) Uiso 0.0826(9) 1 d PD B 2
C15 C 0.28855(13) 0.57582(8) 0.80070(15) 0.0241(4) Uani 1 1 d . C 1
H15 H 0.3306 0.5444 0.8433 0.029 Uiso 1 1 calc R C 1
C16 C 0.24227(14) 0.61941(9) 0.85690(15) 0.0270(4) Uani 1 1 d . C 1
H16 H 0.2521 0.6176 0.9366 0.032 Uiso 1 1 calc R C 1
C17 C 0.18210(14) 0.66527(9) 0.79612(16) 0.0274(4) Uani 1 1 d . C 1
H17 H 0.1493 0.6954 0.8331 0.033 Uiso 1 1 calc R C 1
C18 C 0.16977(13) 0.66712(8) 0.68058(16) 0.0240(4) Uani 1 1 d . C 1
H18 H 0.129 0.6988 0.637 0.029 Uiso 1 1 calc R C 1
C19 C 0.21789(12) 0.62197(8) 0.62895(14) 0.0184(4) Uani 1 1 d . C 1
C20 C 0.20766(12) 0.61966(8) 0.50518(14) 0.0191(4) Uani 1 1 d . C 1
C21 C 0.15519(13) 0.66450(8) 0.43189(15) 0.0251(4) Uani 1 1 d . C 1
H21 H 0.1253 0.6997 0.4598 0.03 Uiso 1 1 calc R C 1
C22 C 0.14693(14) 0.65726(9) 0.31759(16) 0.0286(4) Uani 1 1 d . C 1
H22 H 0.1106 0.6872 0.2657 0.034 Uiso 1 1 calc R C 1
C23 C 0.19192(14) 0.60601(9) 0.27953(16) 0.0282(4) Uani 1 1 d . C 1
H23 H 0.1869 0.6002 0.2012 0.034 Uiso 1 1 calc R C 1
C24 C 0.24408(13) 0.56355(8) 0.35683(15) 0.0240(4) Uani 1 1 d . C 1
H24 H 0.2755 0.5285 0.3305 0.029 Uiso 1 1 calc R C 1
C25 C 0.51325(13) 0.47498(9) 0.79107(15) 0.0275(4) Uani 1 1 d . D 1
H25 H 0.5449 0.5135 0.7795 0.033 Uiso 1 1 calc R D 1
C26 C 0.56302(16) 0.43538(10) 0.87448(18) 0.0413(5) Uani 1 1 d . D 1
H26 H 0.6276 0.4465 0.9204 0.05 Uiso 1 1 calc R D 1
C27 C 0.51799(17) 0.37918(11) 0.8906(2) 0.0501(6) Uani 1 1 d . D 1
H27 H 0.5513 0.3509 0.9477 0.06 Uiso 1 1 calc R D 1
C28 C 0.42416(16) 0.36434(10) 0.82338(19) 0.0399(5) Uani 1 1 d . D 1
H28 H 0.3922 0.3257 0.8335 0.048 Uiso 1 1 calc R D 1
C29 C 0.37680(13) 0.40627(8) 0.74087(16) 0.0245(4) Uani 1 1 d . D 1
C30 C 0.27612(13) 0.39523(8) 0.66414(15) 0.0222(4) Uani 1 1 d . D 1
C31 C 0.22052(15) 0.34059(8) 0.66398(17) 0.0286(4) Uani 1 1 d . D 1
H31 H 0.247 0.3074 0.7144 0.034 Uiso 1 1 calc R D 1
C32 C 0.12660(16) 0.33450(9) 0.59039(18) 0.0346(5) Uani 1 1 d . D 1
H32 H 0.0876 0.2972 0.5893 0.042 Uiso 1 1 calc R D 1
C33 C 0.09042(15) 0.38367(10) 0.51828(17) 0.0336(5) Uani 1 1 d . D 1
H33 H 0.0259 0.3809 0.4668 0.04 Uiso 1 1 calc R D 1
C34 C 0.14932(14) 0.43681(9) 0.52210(16) 0.0287(4) Uani 1 1 d . D 1
H34 H 0.1242 0.4704 0.4719 0.034 Uiso 1 1 calc R D 1
H1P H 0.4608(11) 0.5807(7) 0.4215(13) 0.013(4) Uiso 1 1 d . E 1
O3 O 0.79255(15) 0.99628(9) 0.42061(18) 0.0717(6) Uani 1 1 d . F 1
N5 N 0.89803(16) 0.98797(9) 0.59307(19) 0.0508(5) Uani 1 1 d . F 1
C35 C 0.9736(2) 1.01899(17) 0.6782(3) 0.0873(10) Uani 1 1 d . F 1
H35A H 0.9875 1.0607 0.6513 0.131 Uiso 1 1 calc R F 1
H35B H 1.0363 0.994 0.6945 0.131 Uiso 1 1 calc R F 1
H35C H 0.9485 1.0234 0.7471 0.131 Uiso 1 1 calc R F 1
C36 C 0.8602(3) 0.92808(12) 0.6195(3) 0.1015(14) Uani 1 1 d . F 1
H36A H 0.7946 0.9195 0.5672 0.152 Uiso 1 1 calc R F 1
H36B H 0.8512 0.9288 0.697 0.152 Uiso 1 1 calc R F 1
H36C H 0.9089 0.8951 0.6123 0.152 Uiso 1 1 calc R F 1
C37 C 0.86141(19) 1.01630(11) 0.4959(2) 0.0487(6) Uani 1 1 d . F 1
H37 H 0.891 1.0554 0.4835 0.058 Uiso 1 1 calc R F 1

loop_
_atom_site_aniso_label
_atom_site_aniso_U_11
_atom_site_aniso_U_22
_atom_site_aniso_U_33
_atom_site_aniso_U_23
_atom_site_aniso_U_13
_atom_site_aniso_U_12
Br1 0.04293(12) 0.02701(10) 0.02341(10) -0.00059(9) 0.00992(9) -0.00002(9)
Ni1 0.01800(11) 0.01880(11) 0.01749(11) 0.00141(9) 0.00495(9) 0.00058(9)
P1 0.0216(2) 0.0157(2) 0.0227(2) 0.00165(19) 0.0090(2) 0.00123(18)
O1 0.0230(6) 0.0182(6) 0.0230(6) -0.0006(5) 0.0091(5) -0.0017(5)
O2 0.0199(6) 0.0166(6) 0.0222(6) -0.0007(5) 0.0066(5) 0.0021(5)
N1 0.0186(7) 0.0218(7) 0.0182(7) 0.0008(6) 0.0056(6) -0.0024(6)
N2 0.0191(8) 0.0206(7) 0.0182(7) -0.0005(6) 0.0040(6) 0.0002(6)
N3 0.0206(8) 0.0225(7) 0.0210(8) 0.0025(6) 0.0072(6) 0.0012(6)
N4 0.0190(8) 0.0253(8) 0.0222(8) -0.0016(7) 0.0076(6) -0.0008(6)
C1 0.0266(12) 0.0173(9) 0.0266(12) 0.0005(8) 0.0165(10) 0.0014(8)
C2 0.0339(14) 0.0214(10) 0.0346(14) 0.0042(10) 0.0218(12) 0.0041(9)
C3 0.0372(15) 0.0318(14) 0.0478(18) 0.0158(13) 0.0187(14) 0.0108(11)
C4 0.0445(18) 0.058(2) 0.062(2) 0.0257(16) 0.0187(16) 0.0258(15)
C5 0.065(3) 0.0445(18) 0.069(2) 0.0356(16) 0.0360(19) 0.0283(16)
C6 0.064(2) 0.0297(13) 0.066(2) 0.0205(15) 0.0436(17) 0.0124(14)
C7 0.0484(18) 0.0186(10) 0.0480(16) 0.0070(11) 0.0332(14) 0.0052(11)
C8 0.0569(18) 0.0183(10) 0.0510(17) -0.0058(11) 0.0363(15) -0.0125(11)
C9 0.0371(14) 0.0265(12) 0.0350(13) -0.0127(11) 0.0194(12) -0.0074(10)
C10 0.0441(16) 0.0405(16) 0.0464(18) -0.0247(15) 0.0198(14) -0.0156(13)
C11 0.0351(15) 0.0623(19) 0.0381(16) -0.0233(14) 0.0048(12) -0.0046(15)
C12 0.0430(15) 0.0473(17) 0.0277(14) -0.0081(12) 0.0080(12) 0.0000(13)
C13 0.0366(13) 0.0311(13) 0.0246(13) -0.0050(10) 0.0111(11) -0.0024(11)
C14 0.0332(13) 0.0205(11) 0.0269(13) -0.0064(10) 0.0176(11) -0.0004(9)
Br2F 0.054(2) 0.0463(18) 0.050(2) -0.0041(14) 0.0228(15) -0.0247(14)
C15 0.0258(10) 0.0281(9) 0.0187(9) 0.0036(8) 0.0057(8) 0.0013(8)
C16 0.0316(11) 0.0333(10) 0.0172(9) 0.0001(8) 0.0082(8) -0.0007(8)
C17 0.0307(11) 0.0278(10) 0.0263(10) -0.0054(8) 0.0123(9) 0.0012(8)
C18 0.0240(10) 0.0240(9) 0.0246(10) 0.0007(8) 0.0066(8) 0.0024(7)
C19 0.0161(8) 0.0206(8) 0.0191(9) 0.0009(7) 0.0052(7) -0.0026(7)
C20 0.0170(9) 0.0211(8) 0.0191(9) -0.0001(7) 0.0043(7) -0.0024(7)
C21 0.0265(10) 0.0242(9) 0.0242(10) 0.0025(8) 0.0050(8) 0.0054(8)
C22 0.0313(11) 0.0280(10) 0.0235(10) 0.0048(8) 0.0003(8) 0.0041(8)
C23 0.0318(11) 0.0333(10) 0.0177(9) -0.0003(8) 0.0024(8) 0.0012(9)
C24 0.0259(10) 0.0254(9) 0.0199(9) -0.0023(8) 0.0037(8) 0.0009(8)
C25 0.0231(10) 0.0319(10) 0.0269(10) 0.0048(8) 0.0044(8) -0.0009(8)
C26 0.0270(11) 0.0554(14) 0.0357(12) 0.0167(11) -0.0046(9) -0.0024(10)
C27 0.0408(14) 0.0539(14) 0.0484(14) 0.0305(12) -0.0042(11) 0.0012(11)
C28 0.0397(13) 0.0348(11) 0.0444(13) 0.0196(10) 0.0080(11) -0.0025(10)
C29 0.0256(10) 0.0250(9) 0.0258(10) 0.0035(8) 0.0121(8) 0.0012(8)
C30 0.0230(9) 0.0235(9) 0.0234(9) 0.0008(8) 0.0122(8) 0.0004(7)
C31 0.0350(11) 0.0222(9) 0.0326(11) -0.0017(8) 0.0159(9) -0.0032(8)
C32 0.0395(12) 0.0299(10) 0.0398(12) -0.0083(10) 0.0198(10) -0.0138(9)
C33 0.0258(11) 0.0414(12) 0.0335(11) -0.0070(10) 0.0070(9) -0.0095(9)
C34 0.0243(10) 0.0342(11) 0.0273(10) -0.0012(9) 0.0052(8) -0.0028(8)
O3 0.0674(13) 0.0700(13) 0.0783(14) -0.0099(11) 0.0183(11) 0.0082(11)
N5 0.0593(13) 0.0423(11) 0.0613(14) 0.0170(11) 0.0357(11) 0.0191(10)
C35 0.065(2) 0.123(3) 0.072(2) 0.010(2) 0.0124(17) 0.046(2)
C36 0.148(3) 0.0469(16) 0.148(3) 0.042(2) 0.111(3) 0.0229(19)
C37 0.0538(16) 0.0360(12) 0.0647(17) 0.0115(13) 0.0312(14) 0.0119(12)

loop_
_atom_type_symbol
_atom_type_description
_atom_type_scat_dispersion_real
_atom_type_scat_dispersion_imag
_atom_type_scat_source
Br Br -0.2901 2.4595 'International Tables Vol C Tables 4.2.6.8 and 6.1.1.4'
Ni Ni 0.3393 1.1124 'International Tables Vol C Tables 4.2.6.8 and 6.1.1.4'
P P 0.1023 0.0942 'International Tables Vol C Tables 4.2.6.8 and 6.1.1.4'
O O 0.0106 0.006 'International Tables Vol C Tables 4.2.6.8 and 6.1.1.4'
N N 0.0061 0.0033 'International Tables Vol C Tables 4.2.6.8 and 6.1.1.4'
C C 0.0033 0.0016 'International Tables Vol C Tables 4.2.6.8 and 6.1.1.4'
H H 0 0 'International Tables Vol C Tables 4.2.6.8 and 6.1.1.4'

loop_
_geom_angle_atom_site_label_1
_geom_angle_atom_site_label_2
_geom_angle_atom_site_label_3
_geom_angle
_geom_angle_site_symmetry_1
_geom_angle_site_symmetry_3
O2 Ni1 N3 94.95(5) 3_666 .
O2 Ni1 N2 89.47(5) 3_666 .
N3 Ni1 N2 174.09(5) . .
O2 Ni1 O1 90.51(4) 3_666 .
N3 Ni1 O1 93.14(5) . .
N2 Ni1 O1 90.73(5) . .
O2 Ni1 N4 88.56(5) 3_666 .
N3 Ni1 N4 78.60(6) . .
N2 Ni1 N4 97.64(6) . .
O1 Ni1 N4 171.57(5) . .
O2 Ni1 N1 168.35(5) 3_666 .
N3 Ni1 N1 96.68(6) . .
N2 Ni1 N1 78.98(5) . .
O1 Ni1 N1 88.11(5) . .
N4 Ni1 N1 94.47(5) . .
O1 P1 O2 117.12(7) . .
O1 P1 C1 110.99(9) . .
O2 P1 C1 107.95(9) . .
P1 O1 Ni1 120.85(7) . .
P1 O2 Ni1 132.38(7) . 3_666
C15 N1 C19 118.40(15) . .
C15 N1 Ni1 127.02(12) . .
C19 N1 Ni1 114.53(11) . .
C24 N2 C20 118.71(15) . .
C24 N2 Ni1 125.71(12) . .
C20 N2 Ni1 115.11(11) . .
C25 N3 C29 118.75(15) . .
C25 N3 Ni1 125.68(12) . .
C29 N3 Ni1 115.47(12) . .
C34 N4 C30 118.45(15) . .
C34 N4 Ni1 125.88(12) . .
C30 N4 Ni1 115.13(11) . .
C2 C1 C14 120.80(18) . .
C2 C1 P1 118.89(17) . .
C14 C1 P1 119.98(16) . .
C1 C2 C3 124.3(2) . .
C1 C2 C7 118.9(2) . .
C3 C2 C7 116.8(2) . .
C4 C3 C2 121.5(2) . .
C3 C4 C5 120.9(3) . .
C6 C5 C4 119.9(2) . .
C5 C6 C7 122.3(2) . .
C8 C7 C6 123.0(2) . .
C8 C7 C2 118.6(2) . .
C6 C7 C2 118.4(2) . .
C9 C8 C7 123.2(2) . .
C8 C9 C10 122.3(2) . .
C8 C9 C14 119.0(2) . .
C10 C9 C14 118.7(2) . .
C11 C10 C9 120.2(2) . .
C10 C11 C12 121.4(2) . .
C13 C12 C11 120.3(2) . .
C12 C13 C14 121.5(2) . .
C1 C14 C13 123.17(19) . .
C1 C14 C9 119.09(19) . .
C13 C14 C9 117.7(2) . .
C2F C1F C14F 116.4(12) . .
C1F C2F C3F 122.3(18) . .
C1F C2F C7F 120.7(15) . .
C3F C2F C7F 117.0(16) . .
C4F C3F C2F 123(2) . .
C3F C4F C5F 118.4(19) . .
C6F C5F C4F 121(2) . .
C5F C6F C7F 124(2) . .
C8F C7F C6F 121.9(17) . .
C8F C7F C2F 122.2(15) . .
C6F C7F C2F 115.9(15) . .
C9F C8F C7F 116.2(12) . .
C9F C8F Br2F 117.9(12) . .
C7F C8F Br2F 121.9(12) . .
C8F C9F C10F 119.4(17) . .
C8F C9F C14F 123.4(15) . .
C10F C9F C14F 117.2(15) . .
C11F C10F C9F 120.9(19) . .
C10F C11F C12F 123(2) . .
C13F C12F C11F 116.8(18) . .
C12F C13F C14F 125.3(19) . .
C13F C14F C1F 122.2(18) . .
C13F C14F C9F 116.7(16) . .
C1F C14F C9F 121.1(15) . .
N1 C15 C16 122.45(17) . .
C17 C16 C15 119.17(17) . .
C16 C17 C18 119.17(17) . .
C17 C18 C19 118.99(17) . .
N1 C19 C18 121.80(16) . .
N1 C19 C20 115.44(14) . .
C18 C19 C20 122.75(16) . .
N2 C20 C21 121.71(16) . .
N2 C20 C19 115.17(15) . .
C21 C20 C19 123.11(15) . .
C22 C21 C20 118.93(17) . .
C23 C22 C21 119.30(17) . .
C24 C23 C22 118.93(17) . .
N2 C24 C23 122.42(16) . .
N3 C25 C26 122.61(17) . .
C25 C26 C27 118.9(2) . .
C26 C27 C28 119.4(2) . .
C27 C28 C29 119.39(19) . .
N3 C29 C28 120.97(17) . .
N3 C29 C30 115.07(15) . .
C28 C29 C30 123.96(17) . .
N4 C30 C31 121.38(17) . .
N4 C30 C29 115.02(15) . .
C31 C30 C29 123.59(17) . .
C32 C31 C30 119.80(19) . .
C31 C32 C33 118.61(18) . .
C34 C33 C32 118.96(19) . .
N4 C34 C33 122.80(18) . .
C37 N5 C35 119.6(2) . .
C37 N5 C36 121.9(3) . .
C35 N5 C36 118.4(3) . .
O3 C37 N5 125.2(2) . .

loop_
_geom_bond_atom_site_label_1
_geom_bond_atom_site_label_2
_geom_bond_distance
_geom_bond_site_symmetry_2
Ni1 O2 2.0573(11) 3_666
Ni1 N3 2.0652(14) .
Ni1 N2 2.0663(14) .
Ni1 O1 2.0678(11) .
Ni1 N4 2.0790(14) .
Ni1 N1 2.0836(14) .
P1 O1 1.5036(12) .
P1 O2 1.5059(11) .
P1 C1 1.8192(18) .
O2 Ni1 2.0573(11) 3_666
N1 C15 1.336(2) .
N1 C19 1.351(2) .
N2 C24 1.340(2) .
N2 C20 1.349(2) .
N3 C25 1.339(2) .
N3 C29 1.356(2) .
N4 C34 1.338(2) .
N4 C30 1.349(2) .
C1 C2 1.407(3) .
C1 C14 1.411(3) .
C2 C3 1.424(3) .
C2 C7 1.447(3) .
C3 C4 1.359(3) .
C4 C5 1.412(4) .
C5 C6 1.324(4) .
C6 C7 1.429(3) .
C7 C8 1.390(3) .
C8 C9 1.372(3) .
C9 C10 1.432(3) .
C9 C14 1.442(3) .
C10 C11 1.352(3) .
C11 C12 1.404(4) .
C12 C13 1.356(3) .
C13 C14 1.423(3) .
Br2F C8F 1.909(5) .
C1F C2F 1.417(16) .
C1F C14F 1.424(16) .
C2F C3F 1.428(17) .
C2F C7F 1.465(16) .
C3F C4F 1.362(17) .
C4F C5F 1.405(17) .
C5F C6F 1.323(17) .
C6F C7F 1.423(17) .
C7F C8F 1.416(16) .
C8F C9F 1.374(16) .
C9F C10F 1.439(17) .
C9F C14F 1.451(16) .
C10F C11F 1.342(17) .
C11F C12F 1.384(18) .
C12F C13F 1.367(17) .
C13F C14F 1.392(16) .
C15 C16 1.385(2) .
C16 C17 1.371(3) .
C17 C18 1.380(3) .
C18 C19 1.389(2) .
C19 C20 1.483(2) .
C20 C21 1.383(2) .
C21 C22 1.380(2) .
C22 C23 1.379(2) .
C23 C24 1.375(2) .
C25 C26 1.370(3) .
C26 C27 1.375(3) .
C27 C28 1.376(3) .
C28 C29 1.384(3) .
C29 C30 1.479(3) .
C30 C31 1.383(2) .
C31 C32 1.379(3) .
C32 C33 1.380(3) .
C33 C34 1.376(3) .
O3 C37 1.221(3) .
N5 C37 1.318(3) .
N5 C35 1.435(4) .
N5 C36 1.436(3) .
